data_4067145
loop_
_publ_author_name
'Bhadbhade, Mohan'
'Clentsmith, Guy K. B.'
'Field, Leslie D.'

_publ_section_title
;
 Sterically Hindered Diazabutadienes (DABs): Competing Reaction Pathways
 with MeLi
;
_journal_issue 23
_journal_name_full Organometallics
_journal_page_first 6509
_journal_paper_doi 10.1021/om100850p
_journal_volume 29
_journal_year 2010
_chemical_formula_sum 'C17 H23 Br Li2 N O1.5'
_chemical_formula_weight 359.15
_chemical_name_systematic
; 
 ? 
;
_space_group_IT_number 11
_symmetry_cell_setting monoclinic
_symmetry_space_group_name_Hall '-P 2yb'
_symmetry_space_group_name_H-M 'P 1 21/m 1'
_atom_sites_solution_hydrogens geom
_atom_sites_solution_primary direct
_atom_sites_solution_secondary difmap
_audit_creation_method SHELXL-97
_cell_angle_alpha 90.00
_cell_angle_beta 112.340(2)
_cell_angle_gamma 90.00
_cell_formula_units_Z 4
_cell_length_a 9.3319(4)
_cell_length_b 22.4980(10)
_cell_length_c 10.1430(4)
_cell_measurement_reflns_used 6138
_cell_measurement_temperature 150(2)
_cell_measurement_theta_max 29.125
_cell_measurement_theta_min 2.352
_cell_volume 1969.68(15)
_computing_cell_refinement '<i>APEX2 </i>(Bruker, 2007)'
_computing_data_collection '<i>APEX2 </i>(Bruker, 2007)'
_computing_data_reduction '<i>APEX2 </i>(Bruker, 2007)'
_computing_molecular_graphics '<i>SHELXTL-Plus</i> (Sheldrick, 2008)'
_computing_structure_refinement '<i>SHELXL-97</i> (Sheldrick, 2008)'
_computing_structure_solution '<i>SHELXS-97</i> (Sheldrick, 2008)'
_diffrn_ambient_temperature 150(2)
_diffrn_measured_fraction_theta_full 0.995
_diffrn_measured_fraction_theta_max 0.995
_diffrn_measurement_device_type 'Bruker kappa APEXII CCD Diffractometer'
_diffrn_measurement_method '\f scans, and \w scans with \k offsets'
_diffrn_radiation_monochromator graphite
_diffrn_radiation_source 'fine-focus sealed tube'
_diffrn_radiation_type MoK\a
_diffrn_radiation_wavelength 0.71073
_diffrn_reflns_av_R_equivalents 0.0380
_diffrn_reflns_av_sigmaI/netI 0.0322
_diffrn_reflns_limit_h_max 11
_diffrn_reflns_limit_h_min -11
_diffrn_reflns_limit_k_max 25
_diffrn_reflns_limit_k_min -26
_diffrn_reflns_limit_l_max 10
_diffrn_reflns_limit_l_min -12
_diffrn_reflns_number 13930
_diffrn_reflns_theta_full 24.99
_diffrn_reflns_theta_max 24.99
_diffrn_reflns_theta_min 2.83
_exptl_absorpt_coefficient_mu 2.088
_exptl_absorpt_correction_T_max 0.7672
_exptl_absorpt_correction_T_min 0.6128
_exptl_absorpt_correction_type multi-scan
_exptl_absorpt_process_details 'SADABS (Bruker, 2001)'
_exptl_crystal_colour Yellow
_exptl_crystal_density_diffrn 1.211
_exptl_crystal_density_method 'not measured'
_exptl_crystal_description Plates
_exptl_crystal_F_000 740
_exptl_crystal_size_max 0.26
_exptl_crystal_size_mid 0.15
_exptl_crystal_size_min 0.13
_refine_diff_density_max 0.820
_refine_diff_density_min -0.394
_refine_diff_density_rms 0.065
_refine_ls_extinction_method none
_refine_ls_goodness_of_fit_ref 1.068
_refine_ls_hydrogen_treatment constr
_refine_ls_matrix_type full
_refine_ls_number_parameters 231
_refine_ls_number_reflns 3529
_refine_ls_number_restraints 0
_refine_ls_restrained_S_all 1.068
_refine_ls_R_factor_all 0.0457
_refine_ls_R_factor_gt 0.0350
_refine_ls_shift/su_max 0.000
_refine_ls_shift/su_mean 0.000
_refine_ls_structure_factor_coef Fsqd
_refine_ls_weighting_details 'calc w=1/[\s^2^(Fo^2^)+(0.0390P)^2^+2.3025P] where P=(Fo^2^+2Fc^2^)/3'
_refine_ls_weighting_scheme calc
_refine_ls_wR_factor_gt 0.0873
_refine_ls_wR_factor_ref 0.0930
_reflns_number_gt 2967
_reflns_number_total 3529
_reflns_threshold_expression >2sigma(I)
_cod_data_source_file om100850p_si_001.cif
_cod_data_source_block guy21_0m
_cod_depositor_comments
;
The following automatic conversions were performed:

'_symmetry_cell_setting' value 'Monoclinic' changed to 'monoclinic'
according to /home/saulius/struct/CIF-dictionaries/cif_core.dic
dictionary named 'cif_core.dic' version 2.4.1 from
2010-06-29.

'_exptl_absorpt_correction_type' value 'Multi-scan'
changed to 'multi-scan' according to
/home/saulius/struct/CIF-dictionaries/cif_core.dic dictionary named
'cif_core.dic' version 2.4.1 from 2010-06-29.

Automatic conversion script
Id: cif_fix_values 1715 2011-07-08 13:25:40Z adriana 
;
_cod_original_cell_volume 1969.68(14)
_cod_original_sg_symbol_H-M P2(1)/m
_cod_original_formula_sum 'C17 H23 Br Li2 N O1.50'
_cod_database_code 4067145

loop_
_symmetry_equiv_pos_as_xyz
'x, y, z'
'-x, y+1/2, -z'
'-x, -y, -z'
'x, -y-1/2, z'

loop_
_atom_site_label
_atom_site_type_symbol
_atom_site_fract_x
_atom_site_fract_y
_atom_site_fract_z
_atom_site_U_iso_or_equiv
_atom_site_adp_type
_atom_site_occupancy
_atom_site_symmetry_multiplicity
_atom_site_calc_flag
_atom_site_refinement_flags
_atom_site_disorder_group
C1 C 0.4898(3) 0.36906(12) 0.2545(3) 0.0225(6) Uani 1 1 d . 4
C2 C 0.6303(3) 0.44882(13) 0.4108(3) 0.0324(7) Uani 1 1 d . 4
H2 H 0.6992 0.4617 0.5021 0.039 Uiso 1 1 calc R 4
C3 C 0.4696(3) 0.47059(13) 0.1720(3) 0.0314(7) Uani 1 1 d . 4
H3 H 0.4287 0.4984 0.0964 0.038 Uiso 1 1 calc R 4
C4 C 0.4283(3) 0.41085(12) 0.1457(3) 0.0263(6) Uani 1 1 d . 4
C5 C 0.5957(3) 0.38848(12) 0.3889(3) 0.0270(6) Uani 1 1 d . 4
C6 C 0.5675(3) 0.49071(13) 0.3037(3) 0.0319(7) Uani 1 1 d . 4
C7 C 0.6075(4) 0.55602(14) 0.3331(4) 0.0450(8) Uani 1 1 d . 4
H7A H 0.5543 0.5791 0.2462 0.067 Uiso 1 1 calc R 4
H7B H 0.7197 0.5613 0.3635 0.067 Uiso 1 1 calc R 4
H7C H 0.5743 0.5698 0.4087 0.067 Uiso 1 1 calc R 4
C8 C 0.3170(4) 0.39160(14) 0.0000(3) 0.0385(7) Uani 1 1 d . 4
H8A H 0.2826 0.4265 -0.0619 0.058 Uiso 1 1 calc R 4
H8B H 0.2271 0.3721 0.0088 0.058 Uiso 1 1 calc R 4
H8C H 0.3690 0.3637 -0.0413 0.058 Uiso 1 1 calc R 4
Li5 Li 0.6204(7) 0.2500 0.2576(8) 0.0305(15) Uani 1 2 d S 4
Br2 Br -0.11925(5) 0.2500 0.27035(5) 0.03903(15) Uani 1 2 d S 4
C11 C 0.6733(4) 0.34510(14) 0.5069(3) 0.0364(7) Uani 1 1 d . 4
H11A H 0.7401 0.3667 0.5920 0.055 Uiso 1 1 calc R 4
H11B H 0.7361 0.3173 0.4772 0.055 Uiso 1 1 calc R 4
H11C H 0.5945 0.3230 0.5287 0.055 Uiso 1 1 calc R 4
N2 N 0.4544(2) 0.30753(9) 0.2300(2) 0.0212(5) Uani 1 1 d . 4
C15 C 0.3648(3) 0.28390(12) 0.2972(3) 0.0213(5) Uani 1 1 d . 4
C16 C 0.2840(3) 0.31544(13) 0.3612(3) 0.0278(6) Uani 1 1 d . 4
H16A H 0.2871 0.3577 0.3616 0.033 Uiso 1 1 calc R 4
H16B H 0.2247 0.2952 0.4053 0.033 Uiso 1 1 calc R 4
O1U O -0.0700(3) 0.39073(10) 0.1104(3) 0.0517(6) Uani 1 1 d . 4
C3U C -0.1735(5) 0.39408(19) -0.0467(5) 0.0756(14) Uani 1 1 d . 4
H3U1 H -0.1684 0.3556 -0.0919 0.091 Uiso 1 1 calc R 4
H3U2 H -0.2819 0.3998 -0.0551 0.091 Uiso 1 1 calc R 4
C2U C -0.1249(5) 0.4278(2) 0.1919(5) 0.0709(12) Uani 1 1 d . 4
H2U1 H -0.2218 0.4113 0.1951 0.085 Uiso 1 1 calc R 4
H2U2 H -0.1477 0.4678 0.1479 0.085 Uiso 1 1 calc R 4
Li3 Li 0.0439(5) 0.3171(2) 0.1752(5) 0.0340(11) Uani 1 1 d . 4
C1U C -0.0085(5) 0.4323(3) 0.3352(5) 0.0810(15) Uani 1 1 d . 4
H1U1 H 0.0905 0.4444 0.3308 0.121 Uiso 1 1 calc R 4
H1U2 H 0.0037 0.3936 0.3827 0.121 Uiso 1 1 calc R 4
H1U3 H -0.0410 0.4620 0.3890 0.121 Uiso 1 1 calc R 4
C4U C -0.1352(6) 0.4402(2) -0.1236(5) 0.0800(14) Uani 1 1 d . 4
H4U1 H -0.0315 0.4331 -0.1233 0.120 Uiso 1 1 calc R 4
H4U2 H -0.1370 0.4786 -0.0784 0.120 Uiso 1 1 calc R 4
H4U3 H -0.2109 0.4407 -0.2221 0.120 Uiso 1 1 calc R 4
Li7 Li 0.3438(8) 0.2500 0.0539(7) 0.0292(14) Uani 1 2 d S 4
Br1 Br 0.04630(4) 0.2500 -0.02192(4) 0.02812(13) Uani 1 2 d S 4
O1E O 0.3653(3) 0.2500 -0.1306(3) 0.0369(7) Uani 1 2 d S 1
C2E C 0.2357(6) 0.2500 -0.2659(5) 0.0613(16) Uani 1 2 d S 1
C1E C 0.1509(9) 0.2965(4) -0.3266(7) 0.0511(18) Uani 0.50 1 d P 1
C3E C 0.5100(8) 0.2740(3) -0.1407(8) 0.0457(17) Uani 0.50 1 d P 1
C4E C 0.5831(11) 0.2708(4) -0.1957(15) 0.109(5) Uani 0.50 1 d P 1

loop_
_atom_site_aniso_label
_atom_site_aniso_U_11
_atom_site_aniso_U_22
_atom_site_aniso_U_33
_atom_site_aniso_U_23
_atom_site_aniso_U_13
_atom_site_aniso_U_12
C1 0.0195(12) 0.0234(14) 0.0275(15) -0.0027(11) 0.0123(11) 0.0005(10)
C2 0.0341(16) 0.0302(16) 0.0329(17) -0.0083(13) 0.0128(13) -0.0051(12)
C3 0.0322(15) 0.0265(16) 0.0369(17) 0.0051(13) 0.0147(13) 0.0044(12)
C4 0.0233(13) 0.0280(15) 0.0284(15) 0.0003(12) 0.0105(11) 0.0019(11)
C5 0.0260(14) 0.0275(15) 0.0279(15) -0.0015(12) 0.0107(12) -0.0008(11)
C6 0.0333(16) 0.0243(15) 0.0417(18) -0.0021(13) 0.0182(14) -0.0009(12)
C7 0.056(2) 0.0262(17) 0.053(2) -0.0055(15) 0.0208(17) -0.0060(15)
C8 0.0442(18) 0.0338(17) 0.0293(17) 0.0063(13) 0.0048(14) -0.0020(14)
Li5 0.024(3) 0.029(4) 0.041(4) 0.000 0.015(3) 0.000
Br2 0.0232(2) 0.0513(3) 0.0497(3) 0.000 0.0218(2) 0.000
C11 0.0387(17) 0.0325(17) 0.0284(16) -0.0008(13) 0.0020(13) -0.0028(13)
N2 0.0208(11) 0.0217(11) 0.0227(11) -0.0012(9) 0.0103(9) -0.0001(9)
C15 0.0143(12) 0.0284(14) 0.0183(13) -0.0008(11) 0.0029(10) 0.0010(10)
C16 0.0226(13) 0.0318(15) 0.0318(16) -0.0048(12) 0.0134(12) -0.0011(11)
O1U 0.0427(13) 0.0335(13) 0.0801(19) -0.0050(12) 0.0247(13) 0.0068(10)
C3U 0.050(2) 0.047(2) 0.091(3) -0.002(2) -0.016(2) 0.0139(19)
C2U 0.057(2) 0.059(3) 0.100(4) -0.010(2) 0.034(3) 0.009(2)
Li3 0.027(2) 0.037(3) 0.037(3) -0.002(2) 0.011(2) 0.003(2)
C1U 0.067(3) 0.125(4) 0.054(3) 0.003(3) 0.026(2) 0.037(3)
C4U 0.080(3) 0.101(4) 0.054(3) -0.010(3) 0.019(2) 0.016(3)
Li7 0.032(3) 0.035(4) 0.021(3) 0.000 0.011(3) 0.000
Br1 0.0231(2) 0.0344(2) 0.0264(2) 0.000 0.00891(16) 0.000
O1E 0.0351(16) 0.0529(19) 0.0265(16) 0.000 0.0160(13) 0.000
C2E 0.044(3) 0.114(5) 0.029(3) 0.000 0.017(2) 0.000
C1E 0.051(4) 0.062(5) 0.034(4) 0.001(3) 0.008(3) 0.000(4)
C3E 0.049(4) 0.048(4) 0.053(4) -0.004(3) 0.034(4) -0.011(3)
C4E 0.067(6) 0.086(9) 0.202(12) 0.048(7) 0.083(8) 0.003(5)

loop_
_atom_type_symbol
_atom_type_description
_atom_type_scat_dispersion_real
_atom_type_scat_dispersion_imag
_atom_type_scat_source
C C 0.0033 0.0016 'International Tables Vol C Tables 4.2.6.8 and 6.1.1.4'
Li Li -0.0003 0.0001 'International Tables Vol C Tables 4.2.6.8 and 6.1.1.4'
N N 0.0061 0.0033 'International Tables Vol C Tables 4.2.6.8 and 6.1.1.4'
O O 0.0106 0.0060 'International Tables Vol C Tables 4.2.6.8 and 6.1.1.4'
Br Br -0.2901 2.4595 'International Tables Vol C Tables 4.2.6.8 and 6.1.1.4'
H H 0.0000 0.0000 'International Tables Vol C Tables 4.2.6.8 and 6.1.1.4'

loop_
_geom_angle_atom_site_label_1
_geom_angle_atom_site_label_2
_geom_angle_atom_site_label_3
_geom_angle
_geom_angle_site_symmetry_1
_geom_angle_site_symmetry_3
C4 C1 C5 118.7(2) . .
C4 C1 N2 121.2(2) . .
C5 C1 N2 120.0(2) . .
C6 C2 C5 122.2(3) . .
C6 C2 H2 118.9 . .
C5 C2 H2 118.9 . .
C6 C3 C4 122.4(3) . .
C6 C3 H3 118.8 . .
C4 C3 H3 118.8 . .
C3 C4 C1 119.8(3) . .
C3 C4 C8 120.0(3) . .
C1 C4 C8 120.2(3) . .
C2 C5 C1 119.3(3) . .
C2 C5 C11 119.6(3) . .
C1 C5 C11 121.1(2) . .
C3 C6 C2 117.6(3) . .
C3 C6 C7 122.2(3) . .
C2 C6 C7 120.3(3) . .
N2 Li5 N2 82.9(3) 4_565 .
N2 Li5 Br2 138.03(14) 4_565 1_655
N2 Li5 Br2 138.03(14) . 1_655
N2 Li5 Li7 53.01(18) 4_565 .
N2 Li5 Li7 53.01(18) . .
Br2 Li5 Li7 136.1(3) 1_655 .
N2 Li5 C15 29.54(13) 4_565 4_565
N2 Li5 C15 60.48(18) . 4_565
Br2 Li5 C15 160.11(19) 1_655 4_565
Li7 Li5 C15 56.75(19) . 4_565
N2 Li5 C15 60.48(18) 4_565 .
N2 Li5 C15 29.54(13) . .
Br2 Li5 C15 160.11(19) 1_655 .
Li7 Li5 C15 56.75(19) . .
C15 Li5 C15 33.12(14) 4_565 .
Li5 Br2 Li3 135.63(14) 1_455 .
Li5 Br2 Li3 135.63(14) 1_455 4_565
Li3 Br2 Li3 71.7(2) . 4_565
C15 N2 C1 115.8(2) . .
C15 N2 Li5 105.8(2) . .
C1 N2 Li5 120.0(2) . .
C15 N2 Li7 89.3(2) . .
C1 N2 Li7 138.1(2) . .
Li5 N2 Li7 79.8(2) . .
C16 C15 N2 125.9(3) . .
C16 C15 C15 121.31(17) . 4_565
N2 C15 C15 112.82(14) . 4_565
C16 C15 Li7 140.5(2) . .
N2 C15 Li7 57.68(17) . .
C15 C15 Li7 72.37(7) 4_565 .
C16 C15 Li5 154.7(2) . .
N2 C15 Li5 44.68(14) . .
C15 C15 Li5 73.44(7) 4_565 .
Li7 C15 Li5 60.6(2) . .
C15 C16 H16A 120.0 . .
C15 C16 H16B 120.0 . .
H16A C16 H16B 120.0 . .
C2U O1U C3U 111.1(3) . .
C2U O1U Li3 125.7(3) . .
C3U O1U Li3 116.4(3) . .
C4U C3U O1U 114.8(4) . .
C4U C3U H3U1 108.6 . .
O1U C3U H3U1 108.6 . .
C4U C3U H3U2 108.6 . .
O1U C3U H3U2 108.6 . .
H3U1 C3U H3U2 107.6 . .
O1U C2U C1U 109.3(3) . .
O1U C2U H2U1 109.8 . .
C1U C2U H2U1 109.8 . .
O1U C2U H2U2 109.8 . .
C1U C2U H2U2 109.8 . .
H2U1 C2U H2U2 108.3 . .
O1U Li3 Br1 114.3(2) . .
O1U Li3 Br2 107.5(2) . .
Br1 Li3 Br2 97.57(17) . .
O1U Li3 Li3 148.52(16) . 4_565
Br1 Li3 Li3 53.09(12) . 4_565
Br2 Li3 Li3 54.16(11) . 4_565
N2 Li7 N2 74.9(2) . 4_565
N2 Li7 C15 32.98(12) . .
N2 Li7 C15 61.92(18) 4_565 .
N2 Li7 C15 61.92(18) . 4_565
N2 Li7 C15 32.98(12) 4_565 4_565
C15 Li7 C15 35.25(15) . 4_565
N2 Li7 Br1 111.9(2) . .
N2 Li7 Br1 111.9(2) 4_565 .
C15 Li7 Br1 88.1(2) . .
C15 Li7 Br1 88.1(2) 4_565 .
N2 Li7 Li5 47.20(16) . .
N2 Li7 Li5 47.20(16) 4_565 .
C15 Li7 Li5 62.7(2) . .
C15 Li7 Li5 62.7(2) 4_565 .
Br1 Li7 Li5 149.2(3) . .
Li3 Br1 Li3 73.8(2) . 4_565
Li3 Br1 Li7 95.56(15) . .
Li3 Br1 Li7 95.56(15) 4_565 .
C2E O1E C3E 112.8(4) . .
C2E O1E C3E 112.8(4) . 4_565
C3E O1E C3E 42.5(6) . 4_565
C1E C2E C1E 105.4(7) 4_565 .
C1E C2E O1E 125.6(4) 4_565 .
C1E C2E O1E 125.6(4) . .
C4E C3E C3E 85.9(7) . 4_565
C4E C3E C4E 40.2(9) . 4_565
C3E C3E C4E 45.7(5) 4_565 4_565
C4E C3E O1E 144.0(9) . .
C3E C3E O1E 68.8(3) 4_565 .
C4E C3E O1E 110.2(6) 4_565 .
C4E C4E C3E 94.1(7) 4_565 .
C4E C4E C3E 45.7(5) 4_565 4_565
C3E C4E C3E 48.4(7) . 4_565

loop_
_geom_bond_atom_site_label_1
_geom_bond_atom_site_label_2
_geom_bond_distance
_geom_bond_site_symmetry_2
C1 C4 1.397(4) .
C1 C5 1.414(4) .
C1 N2 1.423(3) .
C2 C6 1.388(4) .
C2 C5 1.394(4) .
C2 H2 0.9500 .
C3 C6 1.377(4) .
C3 C4 1.396(4) .
C3 H3 0.9500 .
C4 C8 1.511(4) .
C5 C11 1.501(4) .
C6 C7 1.517(4) .
C7 H7A 0.9800 .
C7 H7B 0.9800 .
C7 H7C 0.9800 .
C8 H8A 0.9800 .
C8 H8B 0.9800 .
C8 H8C 0.9800 .
Li5 N2 1.955(5) 4_565
Li5 N2 1.955(5) .
Li5 Br2 2.383(6) 1_655
Li5 Li7 2.623(9) .
Li5 C15 2.676(6) 4_565
Li5 C15 2.676(6) .
Br2 Li5 2.383(6) 1_455
Br2 Li3 2.577(5) .
Br2 Li3 2.577(5) 4_565
C11 H11A 0.9800 .
C11 H11B 0.9800 .
C11 H11C 0.9800 .
N2 C15 1.371(3) .
N2 Li7 2.129(6) .
C15 C16 1.366(4) .
C15 C15 1.525(5) 4_565
C15 Li7 2.519(7) .
C16 H16A 0.9500 .
C16 H16B 0.9500 .
O1U C2U 1.401(5) .
O1U C3U 1.519(5) .
O1U Li3 1.944(5) .
C3U C4U 1.423(7) .
C3U H3U1 0.9900 .
C3U H3U2 0.9900 .
C2U C1U 1.450(6) .
C2U H2U1 0.9900 .
C2U H2U2 0.9900 .
Li3 Br1 2.512(5) .
Li3 Li3 3.018(10) 4_565
C1U H1U1 0.9800 .
C1U H1U2 0.9800 .
C1U H1U3 0.9800 .
C4U H4U1 0.9800 .
C4U H4U2 0.9800 .
C4U H4U3 0.9800 .
Li7 N2 2.129(6) 4_565
Li7 C15 2.519(7) 4_565
Li7 Br1 2.584(7) .
Br1 Li3 2.512(5) 4_565
O1E C2E 1.444(6) .
O1E C3E 1.494(7) .
O1E C3E 1.494(7) 4_565
C2E C1E 1.315(8) 4_565
C2E C1E 1.315(8) .
C3E C4E 1.034(11) .
C3E C3E 1.082(14) 4_565
C3E C4E 1.442(10) 4_565
C4E C4E 0.93(2) 4_565
C4E C3E 1.442(10) 4_565

loop_
_geom_torsion_atom_site_label_1
_geom_torsion_atom_site_label_2
_geom_torsion_atom_site_label_3
_geom_torsion_atom_site_label_4
_geom_torsion
_geom_torsion_site_symmetry_1
_geom_torsion_site_symmetry_4
C6 C3 C4 C1 -1.5(4) . .
C6 C3 C4 C8 178.4(3) . .
C5 C1 C4 C3 -1.2(4) . .
N2 C1 C4 C3 -177.8(2) . .
C5 C1 C4 C8 179.0(2) . .
N2 C1 C4 C8 2.4(4) . .
C6 C2 C5 C1 -1.8(4) . .
C6 C2 C5 C11 177.1(3) . .
C4 C1 C5 C2 2.8(4) . .
N2 C1 C5 C2 179.4(2) . .
C4 C1 C5 C11 -176.1(3) . .
N2 C1 C5 C11 0.6(4) . .
C4 C3 C6 C2 2.5(4) . .
C4 C3 C6 C7 -177.8(3) . .
C5 C2 C6 C3 -0.8(4) . .
C5 C2 C6 C7 179.4(3) . .
C4 C1 N2 C15 -111.5(3) . .
C5 C1 N2 C15 71.9(3) . .
C4 C1 N2 Li5 119.5(3) . .
C5 C1 N2 Li5 -57.0(4) . .
C4 C1 N2 Li7 9.8(5) . .
C5 C1 N2 Li7 -166.7(3) . .
N2 Li5 N2 C15 38.1(3) 4_565 .
Br2 Li5 N2 C15 -152.9(5) 1_655 .
Li7 Li5 N2 C15 86.4(2) . .
C15 Li5 N2 C15 17.63(15) 4_565 .
N2 Li5 N2 C1 171.40(16) 4_565 .
Br2 Li5 N2 C1 -19.6(6) 1_655 .
Li7 Li5 N2 C1 -140.3(3) . .
C15 Li5 N2 C1 150.9(2) 4_565 .
C15 Li5 N2 C1 133.3(3) . .
N2 Li5 N2 Li7 -48.3(2) 4_565 .
Br2 Li5 N2 Li7 120.7(5) 1_655 .
C15 Li5 N2 Li7 -68.76(17) 4_565 .
C15 Li5 N2 Li7 -86.4(2) . .
C1 N2 C15 C16 13.2(4) . .
Li5 N2 C15 C16 148.8(3) . .
Li7 N2 C15 C16 -132.0(3) . .
C1 N2 C15 C15 -165.68(16) . 4_565
Li5 N2 C15 C15 -30.1(2) . 4_565
Li7 N2 C15 C15 49.09(16) . 4_565
C1 N2 C15 Li7 145.2(3) . .
Li5 N2 C15 Li7 -79.2(3) . .
C1 N2 C15 Li5 -135.6(3) . .
Li7 N2 C15 Li5 79.2(3) . .
N2 Li5 C15 C16 145.6(5) 4_565 .
N2 Li5 C15 C16 -79.1(6) . .
Br2 Li5 C15 C16 -15.5(12) 1_655 .
Li7 Li5 C15 C16 -151.5(5) . .
C15 Li5 C15 C16 129.7(5) 4_565 .
N2 Li5 C15 N2 -135.3(4) 4_565 .
Br2 Li5 C15 N2 63.6(7) 1_655 .
Li7 Li5 C15 N2 -72.4(2) . .
C15 Li5 C15 N2 -151.2(2) 4_565 .
N2 Li5 C15 C15 15.86(14) 4_565 4_565
N2 Li5 C15 C15 151.2(2) . 4_565
Br2 Li5 C15 C15 -145.2(8) 1_655 4_565
Li7 Li5 C15 C15 78.76(8) . 4_565
N2 Li5 C15 Li7 -62.90(16) 4_565 .
N2 Li5 C15 Li7 72.4(2) . .
Br2 Li5 C15 Li7 136.0(8) 1_655 .
C15 Li5 C15 Li7 -78.76(8) 4_565 .
C2U O1U C3U C4U 87.5(5) . .
Li3 O1U C3U C4U -119.6(4) . .
C3U O1U C2U C1U -169.0(4) . .
Li3 O1U C2U C1U 41.1(5) . .
C2U O1U Li3 Br1 161.7(3) . .
C3U O1U Li3 Br1 13.3(4) . .
C2U O1U Li3 Br2 54.6(4) . .
C3U O1U Li3 Br2 -93.8(3) . .
C2U O1U Li3 Li3 103.3(4) . 4_565
C3U O1U Li3 Li3 -45.1(4) . 4_565
Li5 Br2 Li3 O1U 13.5(4) 1_455 .
Li3 Br2 Li3 O1U 151.04(15) 4_565 .
Li5 Br2 Li3 Br1 -105.1(3) 1_455 .
Li3 Br2 Li3 Br1 32.51(19) 4_565 .
Li5 Br2 Li3 Li3 -137.6(3) 1_455 4_565
C15 N2 Li7 N2 -61.3(2) . 4_565
C1 N2 Li7 N2 168.9(2) . 4_565
Li5 N2 Li7 N2 44.8(2) . 4_565
C1 N2 Li7 C15 -129.8(4) . .
Li5 N2 Li7 C15 106.2(2) . .
C15 N2 Li7 C15 -28.56(14) . 4_565
C1 N2 Li7 C15 -158.3(3) . 4_565
Li5 N2 Li7 C15 77.60(19) . 4_565
C15 N2 Li7 Br1 46.6(2) . .
C1 N2 Li7 Br1 -83.2(4) . .
Li5 N2 Li7 Br1 152.8(2) . .
C15 N2 Li7 Li5 -106.2(2) . .
C1 N2 Li7 Li5 124.1(3) . .
C16 C15 Li7 N2 108.8(4) . .
C15 C15 Li7 N2 -133.04(17) 4_565 .
Li5 C15 Li7 N2 -52.48(16) . .
C16 C15 Li7 N2 -145.0(3) . 4_565
N2 C15 Li7 N2 106.2(3) . 4_565
C15 C15 Li7 N2 -26.80(10) 4_565 4_565
Li5 C15 Li7 N2 53.76(13) . 4_565
C16 C15 Li7 C15 -118.2(3) . 4_565
N2 C15 Li7 C15 133.04(17) . 4_565
Li5 C15 Li7 C15 80.56(8) . 4_565
C16 C15 Li7 Br1 -28.8(3) . .
N2 C15 Li7 Br1 -137.58(16) . .
C15 C15 Li7 Br1 89.38(6) 4_565 .
Li5 C15 Li7 Br1 169.94(9) . .
C16 C15 Li7 Li5 161.3(3) . .
N2 C15 Li7 Li5 52.48(16) . .
C15 C15 Li7 Li5 -80.56(8) 4_565 .
N2 Li5 Li7 N2 111.9(3) 4_565 .
Br2 Li5 Li7 N2 -124.03(16) 1_655 .
C15 Li5 Li7 N2 75.9(2) 4_565 .
C15 Li5 Li7 N2 36.04(14) . .
N2 Li5 Li7 N2 -111.9(3) . 4_565
Br2 Li5 Li7 N2 124.03(16) 1_655 4_565
C15 Li5 Li7 N2 -36.04(14) 4_565 4_565
C15 Li5 Li7 N2 -75.9(2) . 4_565
N2 Li5 Li7 C15 75.9(2) 4_565 .
N2 Li5 Li7 C15 -36.04(14) . .
Br2 Li5 Li7 C15 -160.08(8) 1_655 .
C15 Li5 Li7 C15 39.85(16) 4_565 .
N2 Li5 Li7 C15 36.04(14) 4_565 4_565
N2 Li5 Li7 C15 -75.9(2) . 4_565
Br2 Li5 Li7 C15 160.08(8) 1_655 4_565
C15 Li5 Li7 C15 -39.85(16) . 4_565
N2 Li5 Li7 Br1 55.97(16) 4_565 .
N2 Li5 Li7 Br1 -55.97(16) . .
Br2 Li5 Li7 Br1 180.0 1_655 .
C15 Li5 Li7 Br1 19.92(8) 4_565 .
C15 Li5 Li7 Br1 -19.92(8) . .
O1U Li3 Br1 Li3 -146.20(17) . 4_565
Br2 Li3 Br1 Li3 -33.02(19) . 4_565
O1U Li3 Br1 Li7 119.6(2) . .
Br2 Li3 Br1 Li7 -127.21(14) . .
Li3 Li3 Br1 Li7 -94.20(12) 4_565 .
N2 Li7 Br1 Li3 -3.8(2) . .
N2 Li7 Br1 Li3 78.1(2) 4_565 .
C15 Li7 Br1 Li3 19.48(14) . .
C15 Li7 Br1 Li3 54.75(14) 4_565 .
Li5 Li7 Br1 Li3 37.12(12) . .
N2 Li7 Br1 Li3 -78.1(2) . 4_565
N2 Li7 Br1 Li3 3.8(2) 4_565 4_565
C15 Li7 Br1 Li3 -54.75(14) . 4_565
C15 Li7 Br1 Li3 -19.48(14) 4_565 4_565
Li5 Li7 Br1 Li3 -37.12(12) . 4_565
C3E O1E C2E C1E 124.9(6) . 4_565
C3E O1E C2E C1E 78.7(7) 4_565 4_565
C3E O1E C2E C1E -78.7(7) . .
C3E O1E C2E C1E -124.9(6) 4_565 .
C2E O1E C3E C4E -51.1(16) . .
C3E O1E C3E C4E 48.3(16) 4_565 .
C2E O1E C3E C3E -99.4(2) . 4_565
C2E O1E C3E C4E -79.8(8) . 4_565
C3E O1E C3E C4E 19.6(8) 4_565 4_565
C3E C3E C4E C4E 0.000(2) 4_565 4_565
O1E C3E C4E C4E -44.2(14) . 4_565
C4E C3E C4E C3E 0.000(2) 4_565 4_565
O1E C3E C4E C3E -44.2(14) . 4_565
